data_4032485
loop_
_publ_author_name
'Kurata, Ryohei'
'Ito, Akihiro'
'Gon, Masayuki'
'Tanaka, Kazuo'
'Chujo, Yoshiki'

_publ_section_title
;
 Diarylamino- and Diarylboryl-Substituted Donor--Acceptor Pyrene
 Derivatives: Influence of Substitution Pattern on Their Photophysical
 Properties
;
_journal_name_full 'The Journal of Organic Chemistry'
_journal_paper_doi 10.1021/acs.joc.7b00315
_journal_year 2017
_chemical_formula_moiety 'C48 H44 B N O2'
_chemical_formula_sum 'C48 H44 B N O2'
_chemical_formula_weight 677.69
_space_group_IT_number 14
_symmetry_cell_setting monoclinic
_symmetry_Int_Tables_number 14
_symmetry_space_group_name_Hall '-P 2yn'
_symmetry_space_group_name_H-M 'P 1 21/n 1'
_atom_sites_solution_hydrogens geom
_atom_sites_solution_primary direct
_atom_sites_solution_secondary difmap
_cell_angle_alpha 90.0000
_cell_angle_beta 95.206(4)
_cell_angle_gamma 90.0000
_cell_formula_units_Z 4
_cell_length_a 14.789(4)
_cell_length_b 10.621(3)
_cell_length_c 23.418(6)
_cell_measurement_reflns_used 9298
_cell_measurement_temperature 143
_cell_measurement_theta_max 27.58
_cell_measurement_theta_min 3.01
_cell_volume 3663.2(17)
_computing_cell_refinement CrystalClear
_computing_data_collection 'CrystalClear (Rigaku/MSC Inc., 2006)'
_computing_data_reduction CrystalClear
_computing_molecular_graphics 'CrystalStructure 4.0'
_computing_publication_material 'CrystalStructure 4.0 (Rigaku, 2010)'
_computing_structure_refinement 'SHELXL97 (Sheldrick, 2008)'
_computing_structure_solution 'SIR92 (Altomare, et al., 1994)'
_diffrn_ambient_temperature 143
_diffrn_detector_area_resol_mean 7.314
_diffrn_measured_fraction_theta_full 0.983
_diffrn_measured_fraction_theta_max 0.983
_diffrn_measurement_device_type 'Rigaku Saturn70'
_diffrn_measurement_method \w
_diffrn_radiation_type 'Mo K\a'
_diffrn_radiation_wavelength 0.71070
_diffrn_reflns_av_R_equivalents 0.0514
_diffrn_reflns_limit_h_max 12
_diffrn_reflns_limit_h_min -19
_diffrn_reflns_limit_k_max 11
_diffrn_reflns_limit_k_min -13
_diffrn_reflns_limit_l_max 24
_diffrn_reflns_limit_l_min -30
_diffrn_reflns_number 21381
_diffrn_reflns_theta_full 27.45
_diffrn_reflns_theta_max 27.45
_diffrn_standards_number 0
_exptl_absorpt_coefficient_mu 0.073
_exptl_absorpt_correction_type none
_exptl_crystal_colour orange
_exptl_crystal_density_diffrn 1.229
_exptl_crystal_density_method 'not measured'
_exptl_crystal_description prism
_exptl_crystal_F_000 1272.00
_exptl_crystal_size_max 0.200
_exptl_crystal_size_mid 0.200
_exptl_crystal_size_min 0.200
_refine_diff_density_max 0.570
_refine_diff_density_min -0.440
_refine_ls_extinction_method none
_refine_ls_goodness_of_fit_ref 1.143
_refine_ls_hydrogen_treatment constr
_refine_ls_number_parameters 469
_refine_ls_number_reflns 8235
_refine_ls_number_restraints 0
_refine_ls_R_factor_gt 0.0735
_refine_ls_shift/su_max 0.000
_refine_ls_structure_factor_coef Fsqd
_refine_ls_weighting_details 'w = 1/[\s^2^(Fo^2^)+(0.1000P)^2^+0.0000P] where P=(Fo^2^+2Fc^2^)/3'
_refine_ls_weighting_scheme calc
_refine_ls_wR_factor_ref 0.2194
_reflns_number_gt 5546
_reflns_number_total 8235
_reflns_threshold_expression F^2^>2.0\s(F^2^)
_cod_data_source_file jo7b00315_si_001.cif
_cod_data_source_block 16BNpyrene
_cod_original_cell_volume 3663.1(16)
_cod_database_code 4032485

loop_
_symmetry_equiv_pos_site_id
_symmetry_equiv_pos_as_xyz
1 +X,+Y,+Z
2 1/2-X,1/2+Y,1/2-Z
3 -X,-Y,-Z
4 1/2+X,1/2-Y,1/2+Z

loop_
_atom_site_label
_atom_site_type_symbol
_atom_site_fract_x
_atom_site_fract_y
_atom_site_fract_z
_atom_site_U_iso_or_equiv
_atom_site_adp_type
_atom_site_occupancy
_atom_site_symmetry_multiplicity
_atom_site_calc_flag
_atom_site_refinement_flags
O1 O 0.97300(13) 0.29665(18) 0.08228(8) 0.0433(5) Uani 1.0 4 d .
O2 O 0.93887(15) 0.89483(17) 0.41358(9) 0.0504(6) Uani 1.0 4 d .
N3 N 0.84393(14) 0.45985(19) 0.28682(9) 0.0335(5) Uani 1.0 4 d .
C4 C 0.38122(19) 0.4617(3) 0.50104(12) 0.0419(7) Uani 1.0 4 d .
C5 C 0.97102(17) 0.4348(3) 0.22706(11) 0.0313(6) Uani 1.0 4 d .
C6 C 0.24181(17) 0.3964(2) 0.43533(10) 0.0285(6) Uani 1.0 4 d .
C7 C 0.9722(3) 1.0042(3) 0.38687(16) 0.0550(9) Uani 1.0 4 d .
C8 C 0.23734(18) -0.0184(3) 0.32971(11) 0.0346(6) Uani 1.0 4 d .
C9 C 0.09848(19) 0.3354(3) 0.37221(13) 0.0413(7) Uani 1.0 4 d .
C10 C 0.14832(17) 0.4143(2) 0.41847(10) 0.0295(6) Uani 1.0 4 d .
C11 C 0.87981(17) 0.4205(2) 0.23558(10) 0.0292(6) Uani 1.0 4 d .
C12 C 0.73882(19) 0.1933(3) 0.36129(12) 0.0361(6) Uani 1.0 4 d .
C13 C 0.62360(17) 0.3526(2) 0.33791(10) 0.0295(6) Uani 1.0 4 d .
C14 C 0.93146(18) 0.7832(3) 0.32115(12) 0.0361(6) Uani 1.0 4 d .
C15 C 0.28295(17) 0.4752(3) 0.47890(10) 0.0302(6) Uani 1.0 4 d .
C16 C 0.23168(18) 0.5681(3) 0.50372(11) 0.0332(6) Uani 1.0 4 d .
C17 C 0.27637(16) 0.1595(3) 0.39317(10) 0.0300(6) Uani 1.0 4 d .
C18 C 0.25463(17) 0.0826(3) 0.43930(11) 0.0311(6) Uani 1.0 4 d .
C19 C 0.68696(16) 0.4229(2) 0.30991(10) 0.0278(5) Uani 1.0 4 d .
C20 C 0.85913(17) 0.5807(3) 0.37538(11) 0.0324(6) Uani 1.0 4 d .
C21 C 0.77735(18) 0.3801(3) 0.30996(11) 0.0339(6) Uani 1.0 4 d .
C22 C 0.88181(18) 0.6893(3) 0.40580(12) 0.0357(6) Uani 1.0 4 d .
C23 C 0.87121(16) 0.5717(2) 0.31727(11) 0.0292(6) Uani 1.0 4 d .
C24 C 0.65742(18) 0.5380(3) 0.28030(11) 0.0343(6) Uani 1.0 4 d .
C25 C 0.53260(17) 0.3940(2) 0.33923(10) 0.0288(6) Uani 1.0 4 d .
C26 C 0.94743(18) 0.3386(3) 0.13393(11) 0.0328(6) Uani 1.0 4 d .
C27 C 0.21505(18) -0.0931(3) 0.37499(11) 0.0341(6) Uani 1.0 4 d .
C28 C 0.82258(17) 0.3640(3) 0.19204(11) 0.0319(6) Uani 1.0 4 d .
C29 C 0.22555(18) -0.0412(3) 0.42966(11) 0.0352(6) Uani 1.0 4 d .
C30 C 0.10017(18) 0.5094(3) 0.44399(11) 0.0340(6) Uani 1.0 4 d .
C31 C 0.90776(17) 0.6749(3) 0.29039(11) 0.0335(6) Uani 1.0 4 d .
C32 C 0.37951(18) 0.3714(3) 0.37154(11) 0.0326(6) Uani 1.0 4 d .
C33 C 0.35691(18) 0.4854(3) 0.34381(11) 0.0353(6) Uani 1.0 4 d .
C34 C 0.91823(18) 0.7914(3) 0.37856(12) 0.0363(6) Uani 1.0 4 d .
C35 C 0.14109(18) 0.5871(3) 0.48639(11) 0.0330(6) Uani 1.0 4 d .
C36 C 0.2668(3) 0.1273(3) 0.50062(11) 0.0418(7) Uani 1.0 4 d .
C37 C 0.26854(17) 0.1047(3) 0.33753(10) 0.0315(6) Uani 1.0 4 d .
C38 C 0.0877(2) 0.6907(3) 0.51206(13) 0.0428(7) Uani 1.0 4 d .
C39 C 0.2913(3) 0.1753(3) 0.28516(11) 0.0455(7) Uani 1.0 4 d .
C40 C 0.50012(18) 0.2093(3) 0.39704(11) 0.0337(6) Uani 1.0 4 d .
C41 C 1.00514(17) 0.3950(3) 0.17653(11) 0.0321(6) Uani 1.0 4 d .
C42 C 0.65124(18) 0.2356(2) 0.36513(10) 0.0301(6) Uani 1.0 4 d .
C43 C 0.50562(18) 0.5087(2) 0.30992(10) 0.0306(6) Uani 1.0 4 d .
C44 C 0.80149(19) 0.2655(3) 0.33463(11) 0.0366(6) Uani 1.0 4 d .
C45 C 1.0653(2) 0.3124(3) 0.07157(14) 0.0493(8) Uani 1.0 4 d .
C46 C 0.85636(18) 0.3228(3) 0.14247(11) 0.0343(6) Uani 1.0 4 d .
C47 C 0.1808(3) -0.2260(3) 0.36532(13) 0.0467(8) Uani 1.0 4 d .
C49 C 0.58580(18) 0.1683(3) 0.39457(11) 0.0336(6) Uani 1.0 4 d .
C50 C 0.46810(16) 0.3257(2) 0.36894(10) 0.0255(5) Uani 1.0 4 d .
C51 C 0.41765(18) 0.5511(3) 0.31288(11) 0.0351(6) Uani 1.0 4 d .
C53 C 0.57079(18) 0.5771(3) 0.28030(11) 0.0334(6) Uani 1.0 4 d .
B52 B 0.3013(2) 0.3032(3) 0.40191(12) 0.0316(7) Uani 1.0 4 d .
H4A H 0.4187 0.4741 0.4701 0.0502 Uiso 1.0 4 calc R
H4B H 0.3915 0.3789 0.5168 0.0502 Uiso 1.0 4 calc R
H4C H 0.3962 0.5235 0.5303 0.0502 Uiso 1.0 4 calc R
H5 H 1.0101 0.4716 0.2556 0.0375 Uiso 1.0 4 calc R
H7A H 1.0264 0.9831 0.3693 0.0660 Uiso 1.0 4 calc R
H7B H 0.9857 1.0684 0.4152 0.0660 Uiso 1.0 4 calc R
H7C H 0.9270 1.0345 0.3582 0.0660 Uiso 1.0 4 calc R
H8 H 0.2312 -0.0517 0.2928 0.0415 Uiso 1.0 4 calc R
H9A H 0.0379 0.3670 0.3641 0.0496 Uiso 1.0 4 calc R
H9B H 0.0961 0.2496 0.3850 0.0496 Uiso 1.0 4 calc R
H9C H 0.1298 0.3392 0.3381 0.0496 Uiso 1.0 4 calc R
H12 H 0.7562 0.1154 0.3767 0.0433 Uiso 1.0 4 calc R
H14 H 0.9565 0.8509 0.3029 0.0433 Uiso 1.0 4 calc R
H16 H 0.2596 0.6183 0.5327 0.0398 Uiso 1.0 4 calc R
H20 H 0.8354 0.5126 0.3940 0.0388 Uiso 1.0 4 calc R
H22 H 0.8727 0.6942 0.4445 0.0428 Uiso 1.0 4 calc R
H24 H 0.6985 0.5849 0.2613 0.0411 Uiso 1.0 4 calc R
H28 H 0.7612 0.3543 0.1966 0.0383 Uiso 1.0 4 calc R
H29 H 0.2128 -0.0904 0.4608 0.0423 Uiso 1.0 4 calc R
H30 H 0.0390 0.5208 0.4322 0.0407 Uiso 1.0 4 calc R
H31 H 0.9162 0.6708 0.2516 0.0402 Uiso 1.0 4 calc R
H33 H 0.2992 0.5185 0.3462 0.0424 Uiso 1.0 4 calc R
H36A H 0.2312 0.0757 0.5237 0.0501 Uiso 1.0 4 calc R
H36B H 0.2472 0.2132 0.5025 0.0501 Uiso 1.0 4 calc R
H36C H 0.3297 0.1214 0.5146 0.0501 Uiso 1.0 4 calc R
H38A H 0.1145 0.7707 0.5046 0.0513 Uiso 1.0 4 calc R
H38B H 0.0888 0.6783 0.5527 0.0513 Uiso 1.0 4 calc R
H38C H 0.0261 0.6890 0.4952 0.0513 Uiso 1.0 4 calc R
H39A H 0.2598 0.2545 0.2832 0.0546 Uiso 1.0 4 calc R
H39B H 0.2730 0.1266 0.2515 0.0546 Uiso 1.0 4 calc R
H39C H 0.3555 0.1900 0.2873 0.0546 Uiso 1.0 4 calc R
H40 H 0.4604 0.1623 0.4171 0.0404 Uiso 1.0 4 calc R
H41 H 1.0662 0.4062 0.1714 0.0385 Uiso 1.0 4 calc R
H44 H 0.8605 0.2361 0.3334 0.0439 Uiso 1.0 4 calc R
H45A H 1.1035 0.2680 0.1002 0.0591 Uiso 1.0 4 calc R
H45B H 1.0804 0.4003 0.0730 0.0591 Uiso 1.0 4 calc R
H45C H 1.0744 0.2795 0.0343 0.0591 Uiso 1.0 4 calc R
H46 H 0.8177 0.2838 0.1143 0.0411 Uiso 1.0 4 calc R
H47A H 0.2258 -0.2751 0.3483 0.0560 Uiso 1.0 4 calc R
H47B H 0.1258 -0.2248 0.3401 0.0560 Uiso 1.0 4 calc R
H47C H 0.1689 -0.2627 0.4014 0.0560 Uiso 1.0 4 calc R
H49 H 0.6031 0.0932 0.4128 0.0403 Uiso 1.0 4 calc R
H51 H 0.3988 0.6247 0.2939 0.0422 Uiso 1.0 4 calc R
H53 H 0.5527 0.6502 0.2606 0.0401 Uiso 1.0 4 calc R

loop_
_atom_site_aniso_label
_atom_site_aniso_U_11
_atom_site_aniso_U_22
_atom_site_aniso_U_33
_atom_site_aniso_U_12
_atom_site_aniso_U_13
_atom_site_aniso_U_23
O1 0.0365(12) 0.0610(12) 0.0338(10) -0.0071(9) 0.0108(9) -0.0075(9)
O2 0.0606(15) 0.0376(11) 0.0531(13) -0.0063(9) 0.0061(11) -0.0091(9)
N3 0.0290(12) 0.0355(11) 0.0377(12) -0.0091(9) 0.0130(9) -0.0035(9)
C4 0.0302(15) 0.0517(16) 0.0429(16) -0.0014(12) -0.0012(12) -0.0097(13)
C5 0.0240(13) 0.0367(13) 0.0333(13) -0.0048(10) 0.0035(10) 0.0017(11)
C6 0.0262(13) 0.0317(13) 0.0278(12) -0.0065(10) 0.0042(10) 0.0037(10)
C7 0.053(2) 0.0323(15) 0.080(3) 0.0003(13) 0.0081(18) -0.0090(15)
C8 0.0332(15) 0.0399(14) 0.0309(13) 0.0011(11) 0.0050(11) -0.0063(11)
C9 0.0285(15) 0.0491(16) 0.0450(16) 0.0003(12) -0.0039(12) -0.0090(13)
C10 0.0285(14) 0.0314(13) 0.0285(12) -0.0047(10) 0.0020(10) 0.0041(10)
C11 0.0281(14) 0.0319(13) 0.0284(12) -0.0019(10) 0.0071(10) 0.0035(10)
C12 0.0339(15) 0.0331(13) 0.0409(15) 0.0004(11) 0.0016(12) 0.0018(11)
C13 0.0284(14) 0.0302(13) 0.0300(13) -0.0024(10) 0.0038(10) -0.0039(10)
C14 0.0306(15) 0.0314(13) 0.0463(16) 0.0007(10) 0.0037(12) 0.0095(12)
C15 0.0269(13) 0.0332(13) 0.0304(13) -0.0044(10) 0.0030(10) 0.0014(10)
C16 0.0355(15) 0.0355(13) 0.0288(13) -0.0054(11) 0.0045(11) 0.0005(11)
C17 0.0235(13) 0.0388(13) 0.0278(12) 0.0024(10) 0.0034(10) -0.0003(10)
C18 0.0256(13) 0.0375(14) 0.0308(13) 0.0057(10) 0.0057(10) 0.0014(10)
C19 0.0251(13) 0.0315(12) 0.0268(12) -0.0006(10) 0.0028(10) -0.0051(10)
C20 0.0291(14) 0.0346(13) 0.0336(14) 0.0001(10) 0.0037(11) 0.0023(11)
C21 0.0304(15) 0.0359(14) 0.0364(14) -0.0017(11) 0.0091(11) 0.0005(11)
C22 0.0313(15) 0.0430(15) 0.0331(14) 0.0029(11) 0.0054(11) -0.0028(11)
C23 0.0226(13) 0.0320(13) 0.0332(13) 0.0003(10) 0.0041(10) 0.0009(10)
C24 0.0359(15) 0.0331(13) 0.0345(14) -0.0029(11) 0.0066(11) 0.0032(11)
C25 0.0285(14) 0.0296(13) 0.0287(12) -0.0028(10) 0.0052(10) -0.0048(10)
C26 0.0335(15) 0.0372(14) 0.0283(13) -0.0001(11) 0.0057(11) 0.0028(11)
C27 0.0336(15) 0.0351(14) 0.0340(14) 0.0030(11) 0.0048(11) -0.0014(11)
C28 0.0226(13) 0.0394(14) 0.0338(13) -0.0038(10) 0.0033(10) 0.0051(11)
C29 0.0333(15) 0.0415(14) 0.0314(13) 0.0053(11) 0.0059(11) 0.0050(11)
C30 0.0250(14) 0.0385(14) 0.0387(14) 0.0017(10) 0.0043(11) 0.0053(11)
C31 0.0304(15) 0.0386(14) 0.0315(13) 0.0001(11) 0.0032(11) 0.0056(11)
C32 0.0292(15) 0.0336(13) 0.0353(14) 0.0000(10) 0.0042(11) 0.0009(11)
C33 0.0308(15) 0.0363(14) 0.0393(14) 0.0019(11) 0.0053(12) 0.0024(11)
C34 0.0299(15) 0.0327(14) 0.0454(16) 0.0019(11) -0.0018(12) -0.0062(12)
C35 0.0342(15) 0.0318(13) 0.0338(14) -0.0026(10) 0.0077(11) 0.0026(11)
C36 0.0529(19) 0.0452(15) 0.0282(13) 0.0034(13) 0.0091(13) -0.0003(12)
C37 0.0284(14) 0.0402(14) 0.0265(12) 0.0003(11) 0.0053(10) -0.0005(11)
C38 0.0415(18) 0.0427(15) 0.0449(16) 0.0048(13) 0.0082(13) -0.0024(13)
C39 0.056(2) 0.0527(17) 0.0288(14) -0.0143(14) 0.0085(13) -0.0050(12)
C40 0.0323(15) 0.0327(13) 0.0366(14) -0.0032(11) 0.0060(11) 0.0039(11)
C41 0.0233(13) 0.0374(13) 0.0363(14) -0.0018(10) 0.0072(11) 0.0027(11)
C42 0.0331(15) 0.0270(12) 0.0303(13) -0.0028(10) 0.0031(11) -0.0003(10)
C43 0.0365(15) 0.0247(12) 0.0301(13) -0.0016(10) 0.0010(11) 0.0001(10)
C44 0.0307(15) 0.0382(14) 0.0415(15) 0.0016(11) 0.0074(12) 0.0021(12)
C45 0.0393(18) 0.0675(19) 0.0440(17) -0.0027(14) 0.0197(14) -0.0038(14)
C46 0.0321(15) 0.0404(14) 0.0299(13) -0.0052(11) 0.0002(11) 0.0013(11)
C47 0.059(2) 0.0378(15) 0.0444(17) 0.0006(13) 0.0086(15) -0.0008(13)
C49 0.0303(15) 0.0344(13) 0.0358(14) 0.0050(11) 0.0012(11) 0.0001(11)
C50 0.0247(13) 0.0280(12) 0.0241(11) -0.0013(9) 0.0030(10) -0.0019(9)
C51 0.0370(16) 0.0297(13) 0.0385(14) -0.0017(11) 0.0024(12) 0.0060(11)
C53 0.0332(15) 0.0310(13) 0.0358(14) 0.0053(10) 0.0016(11) -0.0015(11)
B52 0.0242(15) 0.0437(16) 0.0265(14) -0.0014(12) 0.0002(11) -0.0004(12)

loop_
_atom_type_symbol
_atom_type_description
_atom_type_scat_dispersion_real
_atom_type_scat_dispersion_imag
_atom_type_scat_source
C C 0.0033 0.0016
;
International Tables for Crystallography
(1992, Vol. C, Tables 4.2.6.8 and 6.1.1.4)
;
H H 0.0000 0.0000
;
International Tables for Crystallography
(1992, Vol. C, Table 6.1.1.4)
;
N N 0.0061 0.0033
;
International Tables for Crystallography
(1992, Vol. C, Tables 4.2.6.8 and 6.1.1.4)
;
O O 0.0106 0.0060
;
International Tables for Crystallography
(1992, Vol. C, Tables 4.2.6.8 and 6.1.1.4)
;
B B 0.0013 0.0007
;
International Tables for Crystallography
(1992, Vol. C, Tables 4.2.6.8 and 6.1.1.4)
;

loop_
_geom_angle_atom_site_label_1
_geom_angle_atom_site_label_2
_geom_angle_atom_site_label_3
_geom_angle
_geom_angle_publ_flag
C26 O1 C45 117.6(3) yes
C7 O2 C34 116.8(3) yes
C11 N3 C21 117.7(2) yes
C11 N3 C23 124.0(2) yes
C21 N3 C23 118.3(2) yes
C11 C5 C41 121.3(3) yes
C10 C6 C15 117.8(3) yes
C10 C6 B52 121.3(2) yes
C15 C6 B52 120.4(3) yes
C27 C8 C37 122.4(3) yes
C6 C10 C9 121.8(3) yes
C6 C10 C30 120.0(3) yes
C9 C10 C30 118.2(3) yes
N3 C11 C5 122.1(2) yes
N3 C11 C28 119.7(3) yes
C5 C11 C28 118.2(3) yes
C42 C12 C44 121.0(3) yes
C19 C13 C25 121.3(2) yes
C19 C13 C42 119.4(3) yes
C25 C13 C42 119.3(3) yes
C31 C14 C34 120.5(3) yes
C4 C15 C6 122.1(3) yes
C4 C15 C16 117.8(3) yes
C6 C15 C16 120.1(3) yes
C15 C16 C35 121.9(3) yes
C18 C17 C37 117.2(3) yes
C18 C17 B52 121.7(3) yes
C37 C17 B52 120.9(3) yes
C17 C18 C29 120.6(3) yes
C17 C18 C36 122.0(3) yes
C29 C18 C36 117.3(3) yes
C13 C19 C21 120.0(3) yes
C13 C19 C24 119.0(3) yes
C21 C19 C24 121.0(3) yes
C22 C20 C23 121.0(3) yes
N3 C21 C19 119.3(2) yes
N3 C21 C44 121.1(3) yes
C19 C21 C44 119.6(3) yes
C20 C22 C34 120.0(3) yes
N3 C23 C20 119.4(3) yes
N3 C23 C31 122.2(3) yes
C20 C23 C31 118.4(3) yes
C19 C24 C53 120.3(3) yes
C13 C25 C43 118.3(3) yes
C13 C25 C50 122.0(2) yes
C43 C25 C50 119.6(3) yes
O1 C26 C41 124.9(3) yes
O1 C26 C46 115.8(3) yes
C41 C26 C46 119.3(3) yes
C8 C27 C29 117.5(3) yes
C8 C27 C47 121.3(3) yes
C29 C27 C47 121.1(3) yes
C11 C28 C46 120.6(3) yes
C18 C29 C27 122.0(3) yes
C10 C30 C35 121.9(3) yes
C14 C31 C23 120.5(3) yes
C33 C32 C50 117.6(3) yes
C33 C32 B52 116.7(3) yes
C50 C32 B52 125.7(3) yes
C32 C33 C51 122.4(3) yes
O2 C34 C14 125.6(3) yes
O2 C34 C22 114.8(3) yes
C14 C34 C22 119.6(3) yes
C16 C35 C30 118.2(3) yes
C16 C35 C38 121.2(3) yes
C30 C35 C38 120.6(3) yes
C8 C37 C17 120.2(3) yes
C8 C37 C39 117.2(3) yes
C17 C37 C39 122.5(3) yes
C49 C40 C50 121.5(3) yes
C5 C41 C26 119.6(3) yes
C12 C42 C13 118.8(3) yes
C12 C42 C49 123.3(3) yes
C13 C42 C49 117.9(3) yes
C25 C43 C51 118.2(3) yes
C25 C43 C53 119.4(3) yes
C51 C43 C53 122.4(3) yes
C12 C44 C21 121.0(3) yes
C26 C46 C28 120.9(3) yes
C40 C49 C42 122.7(3) yes
C25 C50 C32 120.9(2) yes
C25 C50 C40 116.5(3) yes
C32 C50 C40 122.6(3) yes
C33 C51 C43 121.2(3) yes
C24 C53 C43 121.7(3) yes
C6 B52 C17 122.4(3) yes
C6 B52 C32 113.4(3) yes
C17 B52 C32 123.7(3) yes
C15 C4 H4A 109.464 no
C15 C4 H4B 109.468 no
C15 C4 H4C 109.477 no
H4A C4 H4B 109.466 no
H4A C4 H4C 109.475 no
H4B C4 H4C 109.477 no
C11 C5 H5 119.347 no
C41 C5 H5 119.331 no
O2 C7 H7A 109.474 no
O2 C7 H7B 109.461 no
O2 C7 H7C 109.477 no
H7A C7 H7B 109.468 no
H7A C7 H7C 109.475 no
H7B C7 H7C 109.471 no
C27 C8 H8 118.821 no
C37 C8 H8 118.826 no
C10 C9 H9A 109.470 no
C10 C9 H9B 109.475 no
C10 C9 H9C 109.466 no
H9A C9 H9B 109.476 no
H9A C9 H9C 109.472 no
H9B C9 H9C 109.469 no
C42 C12 H12 119.475 no
C44 C12 H12 119.485 no
C31 C14 H14 119.739 no
C34 C14 H14 119.746 no
C15 C16 H16 119.048 no
C35 C16 H16 119.048 no
C22 C20 H20 119.481 no
C23 C20 H20 119.472 no
C20 C22 H22 119.989 no
C34 C22 H22 119.990 no
C19 C24 H24 119.872 no
C53 C24 H24 119.869 no
C11 C28 H28 119.703 no
C46 C28 H28 119.698 no
C18 C29 H29 118.992 no
C27 C29 H29 118.994 no
C10 C30 H30 119.043 no
C35 C30 H30 119.034 no
C14 C31 H31 119.760 no
C23 C31 H31 119.758 no
C32 C33 H33 118.782 no
C51 C33 H33 118.769 no
C18 C36 H36A 109.468 no
C18 C36 H36B 109.471 no
C18 C36 H36C 109.472 no
H36A C36 H36B 109.470 no
H36A C36 H36C 109.474 no
H36B C36 H36C 109.471 no
C35 C38 H38A 109.472 no
C35 C38 H38B 109.470 no
C35 C38 H38C 109.462 no
H38A C38 H38B 109.470 no
H38A C38 H38C 109.470 no
H38B C38 H38C 109.483 no
C37 C39 H39A 109.473 no
C37 C39 H39B 109.468 no
C37 C39 H39C 109.465 no
H39A C39 H39B 109.472 no
H39A C39 H39C 109.476 no
H39B C39 H39C 109.472 no
C49 C40 H40 119.234 no
C50 C40 H40 119.244 no
C5 C41 H41 120.180 no
C26 C41 H41 120.180 no
C12 C44 H44 119.482 no
C21 C44 H44 119.477 no
O1 C45 H45A 109.470 no
O1 C45 H45B 109.463 no
O1 C45 H45C 109.470 no
H45A C45 H45B 109.476 no
H45A C45 H45C 109.476 no
H45B C45 H45C 109.471 no
C26 C46 H46 119.557 no
C28 C46 H46 119.538 no
C27 C47 H47A 109.474 no
C27 C47 H47B 109.473 no
C27 C47 H47C 109.468 no
H47A C47 H47B 109.478 no
H47A C47 H47C 109.461 no
H47B C47 H47C 109.474 no
C40 C49 H49 118.652 no
C42 C49 H49 118.644 no
C33 C51 H51 119.424 no
C43 C51 H51 119.407 no
C24 C53 H53 119.166 no
C43 C53 H53 119.170 no

loop_
_geom_bond_atom_site_label_1
_geom_bond_atom_site_label_2
_geom_bond_distance
_geom_bond_publ_flag
O1 C26 1.374(4) yes
O1 C45 1.420(4) yes
O2 C7 1.428(4) yes
O2 C34 1.389(4) yes
N3 C11 1.418(4) yes
N3 C21 1.442(4) yes
N3 C23 1.425(3) yes
C4 C15 1.505(4) yes
C5 C11 1.390(4) yes
C5 C41 1.393(4) yes
C6 C10 1.416(4) yes
C6 C15 1.414(4) yes
C6 B52 1.578(4) yes
C8 C27 1.388(4) yes
C8 C37 1.393(4) yes
C9 C10 1.508(4) yes
C10 C30 1.401(4) yes
C11 C28 1.400(4) yes
C12 C42 1.381(4) yes
C12 C44 1.394(4) yes
C13 C19 1.406(4) yes
C13 C25 1.419(4) yes
C13 C42 1.439(4) yes
C14 C31 1.385(4) yes
C14 C34 1.379(4) yes
C15 C16 1.402(4) yes
C16 C35 1.379(4) yes
C17 C18 1.414(4) yes
C17 C37 1.422(4) yes
C17 B52 1.579(4) yes
C18 C29 1.396(4) yes
C18 C36 1.507(4) yes
C19 C21 1.412(4) yes
C19 C24 1.454(4) yes
C20 C22 1.380(4) yes
C20 C23 1.392(4) yes
C21 C44 1.380(4) yes
C22 C34 1.391(4) yes
C23 C31 1.397(4) yes
C24 C53 1.347(4) yes
C25 C43 1.438(4) yes
C25 C50 1.428(4) yes
C26 C41 1.389(4) yes
C26 C46 1.390(4) yes
C27 C29 1.390(4) yes
C27 C47 1.510(4) yes
C28 C46 1.376(4) yes
C30 C35 1.387(4) yes
C32 C33 1.400(4) yes
C32 C50 1.403(4) yes
C32 B52 1.587(4) yes
C33 C51 1.391(4) yes
C35 C38 1.510(4) yes
C37 C39 1.502(4) yes
C40 C49 1.346(4) yes
C40 C50 1.459(4) yes
C42 C49 1.429(4) yes
C43 C51 1.384(4) yes
C43 C53 1.435(4) yes
C4 H4A 0.960 no
C4 H4B 0.960 no
C4 H4C 0.960 no
C5 H5 0.930 no
C7 H7A 0.960 no
C7 H7B 0.960 no
C7 H7C 0.960 no
C8 H8 0.930 no
C9 H9A 0.960 no
C9 H9B 0.960 no
C9 H9C 0.960 no
C12 H12 0.930 no
C14 H14 0.930 no
C16 H16 0.930 no
C20 H20 0.930 no
C22 H22 0.930 no
C24 H24 0.930 no
C28 H28 0.930 no
C29 H29 0.930 no
C30 H30 0.930 no
C31 H31 0.930 no
C33 H33 0.930 no
C36 H36A 0.960 no
C36 H36B 0.960 no
C36 H36C 0.960 no
C38 H38A 0.960 no
C38 H38B 0.960 no
C38 H38C 0.960 no
C39 H39A 0.960 no
C39 H39B 0.960 no
C39 H39C 0.960 no
C40 H40 0.930 no
C41 H41 0.930 no
C44 H44 0.930 no
C45 H45A 0.960 no
C45 H45B 0.960 no
C45 H45C 0.960 no
C46 H46 0.930 no
C47 H47A 0.960 no
C47 H47B 0.960 no
C47 H47C 0.960 no
C49 H49 0.930 no
C51 H51 0.930 no
C53 H53 0.930 no

loop_
_geom_contact_atom_site_label_1
_geom_contact_atom_site_label_2
_geom_contact_distance
_geom_contact_publ_flag
_geom_contact_site_symmetry_2
N3 C24 2.871(4) no .
C4 C32 3.179(4) no .
C4 B52 3.020(4) no .
C5 C23 3.053(4) no .
C5 C31 3.135(4) no .
C5 C46 2.758(4) no .
C6 C18 3.339(4) no .
C6 C33 3.008(4) no .
C6 C35 2.841(4) no .
C6 C36 3.247(4) no .
C7 C14 2.841(4) no .
C8 C18 2.772(4) no .
C9 C17 3.227(4) no .
C9 B52 3.036(4) no .
C10 C16 2.780(4) no .
C10 C17 3.386(4) no .
C11 C19 3.473(4) no .
C11 C26 2.803(4) no .
C11 C31 3.004(4) no .
C11 C44 3.149(4) no .
C12 C19 2.795(4) no .
C13 C40 2.833(4) no .
C13 C44 2.796(4) no .
C13 C53 2.815(4) no .
C14 C20 2.762(4) no .
C15 C30 2.776(4) no .
C15 C32 3.198(4) no .
C15 C33 3.441(4) no .
C17 C27 2.852(4) no .
C17 C40 3.344(4) no .
C17 C50 3.431(4) no .
C19 C20 3.307(4) no .
C19 C23 3.141(4) no .
C19 C43 2.833(4) no .
C20 C21 2.831(4) no .
C20 C24 3.586(4) no .
C20 C44 3.563(4) no .
C21 C28 2.905(4) no .
C21 C42 2.818(4) no .
C22 C31 2.768(4) no .
C23 C24 3.221(4) no .
C23 C34 2.794(4) no .
C23 C44 3.446(4) no .
C24 C25 2.849(4) no .
C25 C33 2.785(4) no .
C25 C49 2.803(4) no .
C28 C41 2.776(4) no .
C28 C44 3.540(4) no .
C29 C37 2.776(4) no .
C32 C37 3.334(4) no .
C32 C39 3.107(4) no .
C32 C43 2.859(4) no .
C36 B52 3.051(4) no .
C39 C50 3.509(4) no .
C39 B52 3.044(4) no .
C40 B52 3.117(4) no .
C41 C45 2.829(5) no .
C42 C50 2.882(4) no .
C50 C51 2.798(4) no .
O1 C4 3.539(4) no 4_554
O1 C36 3.543(4) no 4_554
C4 O1 3.539(4) no 4_455
C13 C31 3.543(4) no 2_645
C24 C28 3.530(4) no 2_655
C24 C46 3.539(4) no 2_655
C26 C49 3.591(4) no 2_655
C26 C53 3.452(4) no 2_645
C27 C45 3.519(4) no 2_645
C28 C24 3.530(4) no 2_645
C28 C53 3.465(4) no 2_645
C29 C45 3.464(5) no 2_645
C31 C13 3.543(4) no 2_655
C35 C47 3.553(4) no 1_565
C36 O1 3.543(4) no 4_455
C36 C46 3.503(4) no 4_455
C41 C49 3.550(4) no 2_655
C45 C27 3.519(4) no 2_655
C45 C29 3.464(5) no 2_655
C46 C24 3.539(4) no 2_645
C46 C36 3.503(4) no 4_554
C46 C53 3.300(4) no 2_645
C47 C35 3.553(4) no 1_545
C49 C26 3.591(4) no 2_645
C49 C41 3.550(4) no 2_645
C53 C26 3.452(4) no 2_655
C53 C28 3.465(4) no 2_655
C53 C46 3.300(4) no 2_655
O1 H41 2.6618 no .
O1 H46 2.4836 no .
O2 H14 2.6687 no .
O2 H22 2.4804 no .
N3 H5 2.6288 no .
N3 H20 2.5861 no .
N3 H24 2.5523 no .
N3 H28 2.5971 no .
N3 H31 2.6472 no .
N3 H44 2.6178 no .
C4 H16 2.6068 no .
C4 H36B 3.3025 no .
C5 H28 3.2353 no .
C5 H31 2.7125 no .
C6 H4A 2.7934 no .
C6 H4B 2.7939 no .
C6 H4C 3.3252 no .
C6 H9A 3.3257 no .
C6 H9B 2.8292 no .
C6 H9C 2.7596 no .
C6 H16 3.2735 no .
C6 H30 3.2724 no .
C6 H33 2.6616 no .
C6 H36B 2.4991 no .
C7 H14 2.5465 no .
C8 H29 3.2154 no .
C8 H39A 3.1243 no .
C8 H39B 2.4852 no .
C8 H39C 3.0427 no .
C8 H47A 2.7689 no .
C8 H47B 2.7675 no .
C8 H47C 3.2989 no .
C9 H30 2.6170 no .
C9 H39A 3.4172 no .
C10 H33 3.1231 no .
C10 H36B 3.1707 no .
C11 H24 3.3007 no .
C11 H31 2.7324 no .
C11 H41 3.2615 no .
C11 H44 3.0476 no .
C11 H46 3.2469 no .
C12 H49 2.6550 no .
C13 H12 3.2710 no .
C13 H24 3.3009 no .
C13 H49 3.2948 no .
C14 H7A 2.7318 no .
C14 H7C 2.8093 no .
C14 H22 3.2326 no .
C15 H33 3.1729 no .
C15 H36B 2.8948 no .
C16 H4A 3.1085 no .
C16 H4B 3.0954 no .
C16 H4C 2.5007 no .
C16 H30 3.2117 no .
C16 H38A 2.7644 no .
C16 H38B 2.7559 no .
C16 H38C 3.2894 no .
C17 H8 3.2734 no .
C17 H9B 2.8229 no .
C17 H9C 3.0820 no .
C17 H29 3.2724 no .
C17 H36A 3.3101 no .
C17 H36B 2.6966 no .
C17 H36C 2.9104 no .
C17 H39A 2.7557 no .
C17 H39B 3.3309 no .
C17 H39C 2.8554 no .
C17 H40 2.7287 no .
C18 H9B 3.1180 no .
C18 H40 3.2457 no .
C19 H20 2.9703 no .
C19 H28 3.0493 no .
C19 H44 3.2511 no .
C19 H53 3.2693 no .
C20 H24 3.4107 no .
C20 H31 3.2372 no .
C21 H12 3.2456 no .
C21 H20 2.5073 no .
C21 H24 2.6745 no .
C21 H28 2.6568 no .
C22 H14 3.2329 no .
C23 H5 2.8224 no .
C23 H14 3.2521 no .
C23 H22 3.2498 no .
C23 H24 2.7667 no .
C23 H44 3.5895 no .
C24 H20 3.5805 no .
C24 H28 3.2474 no .
C25 H39C 3.5289 no .
C25 H40 3.2972 no .
C25 H51 3.2660 no .
C25 H53 3.3146 no .
C26 H5 3.2404 no .
C26 H28 3.2413 no .
C26 H45A 2.6167 no .
C26 H45B 2.6166 no .
C26 H45C 3.1864 no .
C28 H5 3.2347 no .
C28 H24 3.4698 no .
C28 H44 3.5762 no .
C29 H8 3.2148 no .
C29 H36A 2.5234 no .
C29 H36B 3.1966 no .
C29 H36C 2.9593 no .
C29 H47A 3.1305 no .
C29 H47B 3.1326 no .
C29 H47C 2.5646 no .
C30 H9A 2.5138 no .
C30 H9B 3.0841 no .
C30 H9C 3.1318 no .
C30 H16 3.2129 no .
C30 H38A 3.1150 no .
C30 H38B 3.1319 no .
C30 H38C 2.5523 no .
C31 H5 2.7991 no .
C31 H20 3.2364 no .
C31 H24 3.2513 no .
C32 H4A 2.5715 no .
C32 H4B 3.3911 no .
C32 H39A 2.8795 no .
C32 H39C 2.7579 no .
C32 H40 2.6960 no .
C32 H51 3.2746 no .
C33 H4A 3.0183 no .
C33 H39A 3.1186 no .
C33 H39C 3.4053 no .
C34 H7A 2.6108 no .
C34 H7B 3.1990 no .
C34 H7C 2.6316 no .
C34 H20 3.2368 no .
C34 H31 3.2352 no .
C36 H4B 3.2496 no .
C36 H29 2.5925 no .
C37 H9B 3.2594 no .
C37 H9C 3.2284 no .
C37 H40 3.3076 no .
C38 H16 2.6569 no .
C38 H30 2.6519 no .
C39 H8 2.5813 no .
C39 H9C 3.2873 no .
C40 H4A 3.5580 no .
C40 H39C 3.1978 no .
C41 H45A 2.7581 no .
C41 H45B 2.7595 no .
C41 H46 3.2357 no .
C42 H40 3.2672 no .
C42 H44 3.2473 no .
C43 H24 3.2680 no .
C43 H33 3.2441 no .
C44 H20 2.9908 no .
C44 H28 3.3670 no .
C45 H41 2.5395 no .
C46 H41 3.2396 no .
C47 H8 2.6641 no .
C47 H29 2.6651 no .
C49 H12 2.6521 no .
C50 H4A 2.9906 no .
C50 H33 3.2372 no .
C50 H39C 2.8162 no .
C50 H49 3.2820 no .
C51 H53 2.6540 no .
C53 H51 2.6401 no .
B52 H4A 2.8910 no .
B52 H4B 3.0021 no .
B52 H9B 3.0779 no .
B52 H9C 2.8507 no .
B52 H33 2.6324 no .
B52 H36B 2.7292 no .
B52 H36C 3.2670 no .
B52 H39A 2.8395 no .
B52 H39C 3.1125 no .
B52 H40 2.7838 no .
H4A H16 3.2650 no .
H4A H33 3.2934 no .
H4B H16 3.2464 no .
H4B H36B 2.7625 no .
H4B H36C 2.8831 no .
H4B H40 3.4949 no .
H4C H16 2.2624 no .
H5 H31 2.5275 no .
H5 H41 2.3164 no .
H7A H14 2.2721 no .
H7B H14 3.4972 no .
H7C H14 2.4020 no .
H8 H39A 3.2895 no .
H8 H39B 2.2387 no .
H8 H39C 3.1671 no .
H8 H47A 2.7103 no .
H8 H47B 2.7112 no .
H8 H47C 3.5719 no .
H9A H30 2.2803 no .
H9B H30 3.2248 no .
H9B H36B 3.4072 no .
H9B H39A 3.5483 no .
H9C H30 3.3038 no .
H9C H33 3.1388 no .
H9C H39A 2.5705 no .
H12 H44 2.3093 no .
H12 H49 2.4979 no .
H14 H31 2.3082 no .
H16 H38A 2.7206 no .
H16 H38B 2.6874 no .
H16 H38C 3.5643 no .
H20 H22 2.3030 no .
H20 H44 3.2973 no .
H24 H28 3.0665 no .
H24 H31 3.3742 no .
H24 H53 2.2630 no .
H28 H46 2.2956 no .
H29 H36A 2.2996 no .
H29 H36B 3.3953 no .
H29 H36C 3.0406 no .
H29 H47A 3.3027 no .
H29 H47B 3.3186 no .
H29 H47C 2.3542 no .
H30 H38A 3.2897 no .
H30 H38B 3.3067 no .
H30 H38C 2.3361 no .
H33 H39A 3.1976 no .
H33 H51 2.2959 no .
H36C H40 3.1534 no .
H39C H40 3.2988 no .
H40 H49 2.2460 no .
H41 H45A 2.3252 no .
H41 H45B 2.3334 no .
H41 H45C 3.4919 no .
H51 H53 2.4867 no .
O1 H4B 2.6359 no 4_554
O1 H36C 2.6738 no 4_554
O1 H49 3.3501 no 2_655
O2 H36A 3.0415 no 3_666
O2 H38A 3.4665 no 1_655
O2 H38C 3.1070 no 1_655
N3 H9A 3.3961 no 1_655
C4 H4A 3.0514 no 3_666
C4 H4C 3.4410 no 3_666
C4 H45C 3.5512 no 2_655
C5 H9A 3.3501 no 1_655
C5 H9C 3.4920 no 1_655
C5 H53 3.0595 no 2_645
C6 H22 3.5463 no 3_666
C7 H9B 3.1892 no 1_665
C7 H12 3.3935 no 1_565
C7 H44 3.1601 no 1_565
C7 H47B 3.5670 no 1_665
C8 H7A 3.3341 no 1_445
C8 H39A 3.5824 no 2_545
C8 H41 3.0155 no 2_645
C8 H45A 3.5611 no 2_645
C8 H45B 3.4765 no 2_645
C9 H5 3.2567 no 1_455
C9 H7B 3.4849 no 1_445
C9 H38B 3.4150 no 3_566
C10 H22 3.4497 no 3_666
C10 H38C 3.5901 no 3_566
C10 H47C 3.4701 no 1_565
C11 H53 3.0375 no 2_645
C12 H7C 3.2601 no 1_545
C12 H16 3.1868 no 3_666
C12 H24 3.3021 no 2_645
C12 H31 3.3467 no 2_645
C12 H38B 3.3888 no 3_666
C13 H4C 3.3919 no 3_666
C13 H14 3.4017 no 2_645
C13 H16 3.3631 no 3_666
C13 H31 2.8709 no 2_645
C14 H28 2.9401 no 2_655
C14 H47B 2.8694 no 1_665
C15 H20 3.5893 no 3_666
C15 H22 3.5357 no 3_666
C16 H20 2.8082 no 3_666
C16 H22 3.4571 no 3_666
C16 H47C 3.0715 no 1_565
C17 H45B 3.5198 no 2_645
C18 H45B 3.1479 no 2_645
C19 H14 3.3240 no 2_645
C19 H31 3.3417 no 2_645
C20 H9A 3.5120 no 1_655
C20 H16 3.5878 no 3_666
C20 H30 2.9335 no 1_655
C20 H38B 3.2811 no 3_666
C20 H46 3.4150 no 2_655
C21 H24 3.5838 no 2_645
C22 H28 3.5182 no 2_655
C22 H30 2.9539 no 1_655
C22 H36A 3.4999 no 3_666
C22 H36B 3.1721 no 3_666
C22 H38C 2.8509 no 1_655
C22 H46 3.1116 no 2_655
C23 H9A 3.3928 no 1_655
C23 H28 3.5828 no 2_655
C23 H30 3.5320 no 1_655
C24 H7C 3.3673 no 2_645
C24 H14 3.1609 no 2_645
C24 H28 3.5928 no 2_655
C24 H44 3.3853 no 2_655
C24 H46 3.5881 no 2_655
C25 H4C 3.2603 no 3_666
C25 H14 3.3787 no 2_645
C25 H31 3.3168 no 2_645
C26 H36C 3.1833 no 4_554
C26 H49 2.9862 no 2_655
C26 H51 3.5348 no 2_645
C26 H53 3.1788 no 2_645
C27 H7A 2.8967 no 1_445
C27 H41 3.5039 no 2_645
C27 H45A 3.0708 no 2_645
C27 H45B 3.1571 no 2_645
C28 H12 3.2772 no 2_655
C28 H24 3.1847 no 2_645
C28 H53 3.0685 no 2_645
C29 H7A 3.1601 no 1_445
C29 H38A 3.2075 no 1_545
C29 H45A 3.3625 no 2_645
C29 H45B 2.9416 no 2_645
C29 H45C 3.5551 no 2_645
C30 H22 3.3857 no 3_666
C30 H38B 3.4391 no 3_566
C30 H38C 3.2304 no 3_566
C30 H47C 2.8409 no 1_565
C31 H28 3.1786 no 2_655
C31 H47B 3.4941 no 1_665
C33 H8 3.3668 no 2_555
C33 H39B 3.1852 no 2_555
C33 H45A 3.3060 no 2_655
C33 H47A 3.2057 no 1_565
C34 H28 3.1208 no 2_655
C34 H30 3.5519 no 1_655
C34 H38C 3.2250 no 1_655
C34 H46 3.5091 no 2_655
C34 H47B 3.2809 no 1_665
C35 H20 2.9849 no 3_666
C35 H22 3.4124 no 3_666
C35 H47C 2.6128 no 1_565
C36 H22 3.1599 no 3_666
C36 H46 2.8606 no 4_455
C36 H49 3.5481 no 3_656
C37 H41 3.2477 no 2_645
C38 H7B 3.3109 no 3_676
C38 H20 3.2155 no 3_666
C38 H22 3.4207 no 1_455
C38 H29 3.2663 no 1_565
C38 H30 3.2723 no 3_566
C38 H47C 2.9947 no 1_565
C39 H8 3.4269 no 2_555
C39 H47A 3.1577 no 2_555
C39 H47B 3.4483 no 2_555
C39 H51 3.2666 no 2_545
C40 H4C 3.5818 no 3_666
C40 H45B 3.5830 no 2_645
C40 H45C 3.3039 no 4_455
C41 H49 3.2798 no 2_655
C41 H51 3.2505 no 2_645
C41 H53 3.1450 no 2_645
C42 H16 3.0493 no 3_666
C42 H31 2.9055 no 2_645
C43 H14 3.2213 no 2_645
C44 H7C 3.0956 no 1_545
C44 H16 3.5353 no 3_666
C44 H24 2.9535 no 2_645
C44 H38B 3.0285 no 3_666
C44 H53 3.4630 no 2_645
C45 H4B 3.4332 no 4_554
C45 H29 3.5858 no 2_655
C45 H47A 3.5877 no 2_655
C46 H12 3.5353 no 2_655
C46 H24 3.5290 no 2_645
C46 H36A 3.3743 no 4_554
C46 H36B 3.5398 no 4_554
C46 H36C 3.0420 no 4_554
C46 H49 3.2279 no 2_655
C46 H53 3.1249 no 2_645
C47 H7A 3.1928 no 1_445
C47 H14 3.5950 no 1_445
C47 H33 3.2815 no 1_545
C47 H38A 3.4889 no 1_545
C47 H39B 3.2781 no 2_545
C47 H45A 3.2197 no 2_645
C49 H16 3.5436 no 3_666
C49 H31 3.4197 no 2_645
C49 H45C 3.3387 no 4_455
C50 H4C 3.3619 no 3_666
C51 H8 3.3431 no 2_555
C51 H39B 3.1774 no 2_555
C51 H45A 3.1093 no 2_655
C51 H47A 3.5462 no 1_565
C53 H7C 3.2772 no 2_645
C53 H14 3.0968 no 2_645
C53 H44 3.3866 no 2_655
C53 H46 3.5905 no 2_655
H4A C4 3.0514 no 3_666
H4A H4A 2.7255 no 3_666
H4A H4B 3.2023 no 3_666
H4A H4C 2.7386 no 3_666
H4A H45A 3.5307 no 2_655
H4A H45C 3.2480 no 2_655
H4B O1 2.6359 no 4_455
H4B C45 3.4332 no 4_455
H4B H4A 3.2023 no 3_666
H4B H4C 3.5755 no 3_666
H4B H45C 3.1808 no 4_455
H4B H46 3.1374 no 4_455
H4C C4 3.4410 no 3_666
H4C C13 3.3919 no 3_666
H4C C25 3.2603 no 3_666
H4C C40 3.5818 no 3_666
H4C C50 3.3619 no 3_666
H4C H4A 2.7386 no 3_666
H4C H4B 3.5755 no 3_666
H4C H4C 3.5336 no 3_666
H4C H45C 3.1616 no 2_655
H5 C9 3.2567 no 1_655
H5 H9A 2.7690 no 1_655
H5 H9C 2.8667 no 1_655
H5 H39C 3.2715 no 2_655
H5 H53 3.5493 no 2_645
H7A C8 3.3341 no 1_665
H7A C27 2.8967 no 1_665
H7A C29 3.1601 no 1_665
H7A C47 3.1928 no 1_665
H7A H9B 3.0237 no 1_665
H7A H29 3.4248 no 1_665
H7A H47B 2.7724 no 1_665
H7A H47C 3.3964 no 1_665
H7B C9 3.4849 no 1_665
H7B C38 3.3109 no 3_676
H7B H9A 3.5010 no 1_665
H7B H9B 2.6616 no 1_665
H7B H12 3.4671 no 1_565
H7B H38A 3.0249 no 3_676
H7B H38B 3.0271 no 3_676
H7B H38C 3.3374 no 3_676
H7B H44 3.1021 no 1_565
H7C C12 3.2601 no 1_565
H7C C24 3.3673 no 2_655
H7C C44 3.0956 no 1_565
H7C C53 3.2772 no 2_655
H7C H9B 3.4037 no 1_665
H7C H12 2.7389 no 1_565
H7C H24 3.2575 no 2_655
H7C H28 3.5217 no 2_655
H7C H44 2.4044 no 1_565
H7C H53 3.0801 no 2_655
H8 C33 3.3668 no 2_545
H8 C39 3.4269 no 2_545
H8 C51 3.3431 no 2_545
H8 H33 3.3297 no 2_545
H8 H39A 2.7331 no 2_545
H8 H39B 3.5702 no 2_545
H8 H39C 3.5005 no 2_545
H8 H41 3.0693 no 2_645
H8 H51 3.2586 no 2_545
H9A N3 3.3961 no 1_455
H9A C5 3.3501 no 1_455
H9A C20 3.5120 no 1_455
H9A C23 3.3928 no 1_455
H9A H5 2.7690 no 1_455
H9A H7B 3.5010 no 1_445
H9A H20 3.4963 no 1_455
H9A H38B 2.8621 no 3_566
H9A H38C 3.5583 no 3_566
H9A H44 2.9983 no 1_455
H9B C7 3.1892 no 1_445
H9B H7A 3.0237 no 1_445
H9B H7B 2.6616 no 1_445
H9B H7C 3.4037 no 1_445
H9B H38B 3.3032 no 3_566
H9B H38C 3.5332 no 3_566
H9B H44 3.5847 no 1_455
H9C C5 3.4920 no 1_455
H9C H5 2.8667 no 1_455
H12 C7 3.3935 no 1_545
H12 C28 3.2772 no 2_645
H12 C46 3.5353 no 2_645
H12 H7B 3.4671 no 1_545
H12 H7C 2.7389 no 1_545
H12 H16 3.5553 no 3_666
H12 H24 3.3749 no 2_645
H12 H28 3.2601 no 2_645
H12 H36A 3.0835 no 3_656
H12 H38A 3.4471 no 3_666
H12 H38B 3.4780 no 3_666
H14 C13 3.4017 no 2_655
H14 C19 3.3240 no 2_655
H14 C24 3.1609 no 2_655
H14 C25 3.3787 no 2_655
H14 C43 3.2213 no 2_655
H14 C47 3.5950 no 1_665
H14 C53 3.0968 no 2_655
H14 H28 3.2199 no 2_655
H14 H47B 2.6982 no 1_665
H14 H53 3.5074 no 2_655
H16 C12 3.1868 no 3_666
H16 C13 3.3631 no 3_666
H16 C20 3.5878 no 3_666
H16 C42 3.0493 no 3_666
H16 C44 3.5353 no 3_666
H16 C49 3.5436 no 3_666
H16 H12 3.5553 no 3_666
H16 H20 2.7001 no 3_666
H16 H29 3.5600 no 1_565
H16 H45C 3.4819 no 2_655
H16 H47C 3.4795 no 1_565
H20 C15 3.5893 no 3_666
H20 C16 2.8082 no 3_666
H20 C35 2.9849 no 3_666
H20 C38 3.2155 no 3_666
H20 H9A 3.4963 no 1_655
H20 H16 2.7001 no 3_666
H20 H30 3.0627 no 1_655
H20 H38B 2.5832 no 3_666
H22 C6 3.5463 no 3_666
H22 C10 3.4497 no 3_666
H22 C15 3.5357 no 3_666
H22 C16 3.4571 no 3_666
H22 C30 3.3857 no 3_666
H22 C35 3.4124 no 3_666
H22 C36 3.1599 no 3_666
H22 C38 3.4207 no 1_655
H22 H30 3.1061 no 1_655
H22 H36A 3.0164 no 3_666
H22 H36B 2.4594 no 3_666
H22 H38C 2.4635 no 1_655
H22 H46 3.1671 no 2_655
H24 C12 3.3021 no 2_655
H24 C21 3.5838 no 2_655
H24 C28 3.1847 no 2_655
H24 C44 2.9535 no 2_655
H24 C46 3.5290 no 2_655
H24 H7C 3.2575 no 2_645
H24 H12 3.3749 no 2_655
H24 H28 3.0671 no 2_655
H24 H44 2.8119 no 2_655
H28 C14 2.9401 no 2_645
H28 C22 3.5182 no 2_645
H28 C23 3.5828 no 2_645
H28 C24 3.5928 no 2_645
H28 C31 3.1786 no 2_645
H28 C34 3.1208 no 2_645
H28 H7C 3.5217 no 2_645
H28 H12 3.2601 no 2_655
H28 H14 3.2199 no 2_645
H28 H24 3.0671 no 2_645
H28 H31 3.5678 no 2_645
H28 H53 3.5742 no 2_645
H29 C38 3.2663 no 1_545
H29 C45 3.5858 no 2_645
H29 H7A 3.4248 no 1_445
H29 H16 3.5600 no 1_545
H29 H38A 2.3687 no 1_545
H29 H45A 3.5187 no 2_645
H29 H45B 3.2283 no 2_645
H29 H45C 3.4296 no 2_645
H30 C20 2.9335 no 1_455
H30 C22 2.9539 no 1_455
H30 C23 3.5320 no 1_455
H30 C34 3.5519 no 1_455
H30 C38 3.2723 no 3_566
H30 H20 3.0627 no 1_455
H30 H22 3.1061 no 1_455
H30 H30 3.5043 no 3_566
H30 H38B 2.8788 no 3_566
H30 H38C 3.0129 no 3_566
H30 H47C 3.1224 no 1_565
H31 C12 3.3467 no 2_655
H31 C13 2.8709 no 2_655
H31 C19 3.3417 no 2_655
H31 C25 3.3168 no 2_655
H31 C42 2.9055 no 2_655
H31 C49 3.4197 no 2_655
H31 H28 3.5678 no 2_655
H31 H39C 3.5801 no 2_655
H33 C47 3.2815 no 1_565
H33 H8 3.3297 no 2_555
H33 H39B 2.6920 no 2_555
H33 H45A 3.2159 no 2_655
H33 H47A 2.4480 no 1_565
H33 H47C 3.3514 no 1_565
H36A O2 3.0415 no 3_666
H36A C22 3.4999 no 3_666
H36A C46 3.3743 no 4_455
H36A H12 3.0835 no 3_656
H36A H22 3.0164 no 3_666
H36A H46 2.8054 no 4_455
H36A H49 3.2814 no 3_656
H36B C22 3.1721 no 3_666
H36B C46 3.5398 no 4_455
H36B H22 2.4594 no 3_666
H36B H46 2.7283 no 4_455
H36C O1 2.6738 no 4_455
H36C C26 3.1833 no 4_455
H36C C46 3.0420 no 4_455
H36C H45B 3.4618 no 2_645
H36C H46 2.5630 no 4_455
H36C H49 2.9603 no 3_656
H38A O2 3.4665 no 1_455
H38A C29 3.2075 no 1_565
H38A C47 3.4889 no 1_565
H38A H7B 3.0249 no 3_676
H38A H12 3.4471 no 3_666
H38A H29 2.3687 no 1_565
H38A H47C 2.6391 no 1_565
H38B C9 3.4150 no 3_566
H38B C12 3.3888 no 3_666
H38B C20 3.2811 no 3_666
H38B C30 3.4391 no 3_566
H38B C44 3.0285 no 3_666
H38B H7B 3.0271 no 3_676
H38B H9A 2.8621 no 3_566
H38B H9B 3.3032 no 3_566
H38B H12 3.4780 no 3_666
H38B H20 2.5832 no 3_666
H38B H30 2.8788 no 3_566
H38B H44 2.8519 no 3_666
H38C O2 3.1070 no 1_455
H38C C10 3.5901 no 3_566
H38C C22 2.8509 no 1_455
H38C C30 3.2304 no 3_566
H38C C34 3.2250 no 1_455
H38C H7B 3.3374 no 3_676
H38C H9A 3.5583 no 3_566
H38C H9B 3.5332 no 3_566
H38C H22 2.4635 no 1_455
H38C H30 3.0129 no 3_566
H38C H47C 3.2239 no 1_565
H39A C8 3.5824 no 2_555
H39A H8 2.7331 no 2_555
H39A H47A 3.1227 no 2_555
H39A H47B 3.4840 no 2_555
H39A H51 3.1449 no 2_545
H39B C33 3.1852 no 2_545
H39B C47 3.2781 no 2_555
H39B C51 3.1774 no 2_545
H39B H8 3.5702 no 2_555
H39B H33 2.6920 no 2_545
H39B H47A 2.5629 no 2_555
H39B H47B 3.1499 no 2_555
H39B H51 2.6637 no 2_545
H39C H5 3.2715 no 2_645
H39C H8 3.5005 no 2_555
H39C H31 3.5801 no 2_645
H39C H41 3.3403 no 2_645
H39C H47A 3.3127 no 2_555
H39C H47B 3.1534 no 2_555
H40 H41 3.4203 no 2_645
H40 H45B 2.8621 no 2_645
H40 H45C 3.1492 no 4_455
H41 C8 3.0155 no 2_655
H41 C27 3.5039 no 2_655
H41 C37 3.2477 no 2_655
H41 H8 3.0693 no 2_655
H41 H39C 3.3403 no 2_655
H41 H40 3.4203 no 2_655
H41 H51 3.1302 no 2_645
H44 C7 3.1601 no 1_545
H44 C24 3.3853 no 2_645
H44 C53 3.3866 no 2_645
H44 H7B 3.1021 no 1_545
H44 H7C 2.4044 no 1_545
H44 H9A 2.9983 no 1_655
H44 H9B 3.5847 no 1_655
H44 H24 2.8119 no 2_645
H44 H38B 2.8519 no 3_666
H44 H53 2.7999 no 2_645
H45A C8 3.5611 no 2_655
H45A C27 3.0708 no 2_655
H45A C29 3.3625 no 2_655
H45A C33 3.3060 no 2_645
H45A C47 3.2197 no 2_655
H45A C51 3.1093 no 2_645
H45A H4A 3.5307 no 2_645
H45A H29 3.5187 no 2_655
H45A H33 3.2159 no 2_645
H45A H47A 2.7353 no 2_655
H45A H47C 3.3852 no 2_655
H45A H51 2.9143 no 2_645
H45B C8 3.4765 no 2_655
H45B C17 3.5198 no 2_655
H45B C18 3.1479 no 2_655
H45B C27 3.1571 no 2_655
H45B C29 2.9416 no 2_655
H45B C40 3.5830 no 2_655
H45B H29 3.2283 no 2_655
H45B H36C 3.4618 no 2_655
H45B H40 2.8621 no 2_655
H45B H49 3.4415 no 2_655
H45C C4 3.5512 no 2_645
H45C C29 3.5551 no 2_655
H45C C40 3.3039 no 4_554
H45C C49 3.3387 no 4_554
H45C H4A 3.2480 no 2_645
H45C H4B 3.1808 no 4_554
H45C H4C 3.1616 no 2_645
H45C H16 3.4819 no 2_645
H45C H29 3.4296 no 2_655
H45C H40 3.1492 no 4_554
H45C H49 3.2147 no 4_554
H46 C20 3.4150 no 2_645
H46 C22 3.1116 no 2_645
H46 C24 3.5881 no 2_645
H46 C34 3.5091 no 2_645
H46 C36 2.8606 no 4_554
H46 C53 3.5905 no 2_645
H46 H4B 3.1374 no 4_554
H46 H22 3.1671 no 2_645
H46 H36A 2.8054 no 4_554
H46 H36B 2.7283 no 4_554
H46 H36C 2.5630 no 4_554
H46 H49 3.5643 no 2_655
H47A C33 3.2057 no 1_545
H47A C39 3.1577 no 2_545
H47A C45 3.5877 no 2_645
H47A C51 3.5462 no 1_545
H47A H33 2.4480 no 1_545
H47A H39A 3.1227 no 2_545
H47A H39B 2.5629 no 2_545
H47A H39C 3.3127 no 2_545
H47A H45A 2.7353 no 2_645
H47A H51 3.1466 no 1_545
H47B C7 3.5670 no 1_445
H47B C14 2.8694 no 1_445
H47B C31 3.4941 no 1_445
H47B C34 3.2809 no 1_445
H47B C39 3.4483 no 2_545
H47B H7A 2.7724 no 1_445
H47B H14 2.6982 no 1_445
H47B H39A 3.4840 no 2_545
H47B H39B 3.1499 no 2_545
H47B H39C 3.1534 no 2_545
H47C C10 3.4701 no 1_545
H47C C16 3.0715 no 1_545
H47C C30 2.8409 no 1_545
H47C C35 2.6128 no 1_545
H47C C38 2.9947 no 1_545
H47C H7A 3.3964 no 1_445
H47C H16 3.4795 no 1_545
H47C H30 3.1224 no 1_545
H47C H33 3.3514 no 1_545
H47C H38A 2.6391 no 1_545
H47C H38C 3.2239 no 1_545
H47C H45A 3.3852 no 2_645
H49 O1 3.3501 no 2_645
H49 C26 2.9862 no 2_645
H49 C36 3.5481 no 3_656
H49 C41 3.2798 no 2_645
H49 C46 3.2279 no 2_645
H49 H36A 3.2814 no 3_656
H49 H36C 2.9603 no 3_656
H49 H45B 3.4415 no 2_645
H49 H45C 3.2147 no 4_455
H49 H46 3.5643 no 2_645
H51 C26 3.5348 no 2_655
H51 C39 3.2666 no 2_555
H51 C41 3.2505 no 2_655
H51 H8 3.2586 no 2_555
H51 H39A 3.1449 no 2_555
H51 H39B 2.6637 no 2_555
H51 H41 3.1302 no 2_655
H51 H45A 2.9143 no 2_655
H51 H47A 3.1466 no 1_565
H53 C5 3.0595 no 2_655
H53 C11 3.0375 no 2_655
H53 C26 3.1788 no 2_655
H53 C28 3.0685 no 2_655
H53 C41 3.1450 no 2_655
H53 C44 3.4630 no 2_655
H53 C46 3.1249 no 2_655
H53 H5 3.5493 no 2_655
H53 H7C 3.0801 no 2_645
H53 H14 3.5074 no 2_645
H53 H28 3.5742 no 2_655
H53 H44 2.7999 no 2_655

loop_
_geom_torsion_atom_site_label_1
_geom_torsion_atom_site_label_2
_geom_torsion_atom_site_label_3
_geom_torsion_atom_site_label_4
_geom_torsion
_geom_torsion_publ_flag
C45 O1 C26 C41 -0.1(4) no
C45 O1 C26 C46 179.3(2) no
C7 O2 C34 C14 3.5(4) no
C7 O2 C34 C22 -177.0(3) no
C11 N3 C21 C19 -112.3(3) no
C11 N3 C21 C44 70.9(3) no
C21 N3 C11 C5 -140.2(2) no
C21 N3 C11 C28 39.1(3) no
C11 N3 C23 C20 -156.8(2) no
C11 N3 C23 C31 24.9(4) no
C23 N3 C11 C5 38.4(4) no
C23 N3 C11 C28 -142.3(2) no
C21 N3 C23 C20 21.7(3) no
C21 N3 C23 C31 -156.5(2) no
C23 N3 C21 C19 69.0(3) no
C23 N3 C21 C44 -107.8(3) no
C11 C5 C41 C26 -0.8(4) no
C41 C5 C11 N3 179.7(2) no
C41 C5 C11 C28 0.4(4) no
C10 C6 C15 C4 178.35(19) no
C10 C6 C15 C16 -0.5(4) no
C15 C6 C10 C9 179.73(19) no
C15 C6 C10 C30 1.3(4) no
C10 C6 B52 C17 -56.7(4) no
C10 C6 B52 C32 115.7(3) no
B52 C6 C10 C9 6.9(4) no
B52 C6 C10 C30 -171.6(2) no
C15 C6 B52 C17 130.7(3) no
C15 C6 B52 C32 -56.9(3) no
B52 C6 C15 C4 -8.7(4) no
B52 C6 C15 C16 172.4(2) no
C27 C8 C37 C17 -1.7(4) no
C27 C8 C37 C39 179.4(3) no
C37 C8 C27 C29 -0.5(4) no
C37 C8 C27 C47 179.6(2) no
C6 C10 C30 C35 -0.8(4) no
C9 C10 C30 C35 -179.3(2) no
N3 C11 C28 C46 -178.66(19) no
C5 C11 C28 C46 0.7(4) no
C42 C12 C44 C21 -1.7(4) no
C44 C12 C42 C13 3.8(4) no
C44 C12 C42 C49 -176.6(2) no
C19 C13 C25 C43 1.4(4) no
C19 C13 C25 C50 -178.08(19) no
C25 C13 C19 C21 179.20(19) no
C25 C13 C19 C24 -1.9(4) no
C19 C13 C42 C12 -2.2(4) no
C19 C13 C42 C49 178.30(19) no
C42 C13 C19 C21 -1.7(4) no
C42 C13 C19 C24 177.23(18) no
C25 C13 C42 C12 177.00(19) no
C25 C13 C42 C49 -2.5(3) no
C42 C13 C25 C43 -177.69(18) no
C42 C13 C25 C50 2.8(4) no
C31 C14 C34 O2 -179.7(3) no
C31 C14 C34 C22 0.8(4) no
C34 C14 C31 C23 -0.9(4) no
C4 C15 C16 C35 -179.8(2) no
C6 C15 C16 C35 -0.9(4) no
C15 C16 C35 C30 1.4(4) no
C15 C16 C35 C38 -177.7(2) no
C18 C17 C37 C8 2.3(4) no
C18 C17 C37 C39 -178.8(2) no
C37 C17 C18 C29 -0.9(4) no
C37 C17 C18 C36 175.5(2) no
C18 C17 B52 C6 -48.7(4) no
C18 C17 B52 C32 139.7(3) no
B52 C17 C18 C29 174.7(2) no
B52 C17 C18 C36 -8.9(4) no
C37 C17 B52 C6 126.7(3) no
C37 C17 B52 C32 -44.9(4) no
B52 C17 C37 C8 -173.3(2) no
B52 C17 C37 C39 5.6(4) no
C17 C18 C29 C27 -1.3(4) no
C36 C18 C29 C27 -177.8(3) no
C13 C19 C21 N3 -172.97(19) no
C13 C19 C21 C44 3.9(4) no
C13 C19 C24 C53 0.6(4) no
C21 C19 C24 C53 179.5(2) no
C24 C19 C21 N3 8.2(4) no
C24 C19 C21 C44 -175.0(2) no
C22 C20 C23 N3 -177.7(2) no
C22 C20 C23 C31 0.6(4) no
C23 C20 C22 C34 -0.7(4) no
N3 C21 C44 C12 174.5(2) no
C19 C21 C44 C12 -2.2(4) no
C20 C22 C34 O2 -179.6(2) no
C20 C22 C34 C14 -0.0(4) no
N3 C23 C31 C14 178.42(19) no
C20 C23 C31 C14 0.2(4) no
C19 C24 C53 C43 1.1(4) no
C13 C25 C43 C51 -177.87(19) no
C13 C25 C43 C53 0.3(3) no
C13 C25 C50 C32 177.37(19) no
C13 C25 C50 C40 -1.2(3) no
C43 C25 C50 C32 -2.1(4) no
C43 C25 C50 C40 179.23(18) no
C50 C25 C43 C51 1.7(3) no
C50 C25 C43 C53 179.80(18) no
O1 C26 C41 C5 179.4(2) no
O1 C26 C46 C28 -178.41(19) no
C41 C26 C46 C28 1.0(4) no
C46 C26 C41 C5 0.0(4) no
C8 C27 C29 C18 2.0(4) no
C47 C27 C29 C18 -178.1(3) no
C11 C28 C46 C26 -1.4(4) no
C10 C30 C35 C16 -0.6(4) no
C10 C30 C35 C38 178.6(2) no
C33 C32 C50 C25 0.3(4) no
C33 C32 C50 C40 178.8(2) no
C50 C32 C33 C51 2.1(4) no
C33 C32 B52 C6 -41.7(3) no
C33 C32 B52 C17 130.6(3) no
B52 C32 C33 C51 -176.3(2) no
C50 C32 B52 C6 140.0(3) no
C50 C32 B52 C17 -47.7(4) no
B52 C32 C50 C25 178.6(2) no
B52 C32 C50 C40 -2.9(4) no
C32 C33 C51 C43 -2.6(4) no
C49 C40 C50 C25 -0.5(4) no
C49 C40 C50 C32 -179.1(2) no
C50 C40 C49 C42 0.7(4) no
C12 C42 C49 C40 -178.6(3) no
C13 C42 C49 C40 0.9(4) no
C25 C43 C51 C33 0.7(4) no
C25 C43 C53 C24 -1.5(4) no
C51 C43 C53 C24 176.5(2) no
C53 C43 C51 C33 -177.4(2) no
